data_2228088
loop_
_publ_author_name
'Loh, Wan-Sin'
'Fun, Hoong-Kun'
'Ragavan, R. Venkat'
'Vijayakumar, V.'
'Venkatesh, M.'

_publ_section_title
;
 4-{[5-(4-Chlorophenyl)-1-(4-fluorophenyl)-1<i>H</i>-pyrazol-3-yl]carbonyl}-<i>N</i>-(4-cyanophenyl)piperazine-1-carboxamide
;
_journal_coeditor_code WN2409
_journal_issue 10
_journal_name_full 'Acta Crystallographica Section E'
_journal_page_first o2563
_journal_page_last o2564
_journal_paper_doi 10.1107/S1600536810036159
_journal_volume 66
_journal_year 2010
_chemical_formula_iupac 'C28 H22 Cl F N6 O2'
_chemical_formula_moiety 'C28 H22 Cl F N6 O2'
_chemical_formula_sum 'C28 H22 Cl F N6 O2'
_chemical_formula_weight 528.97
_chemical_name_systematic
;
4-{[5-(4-Chlorophenyl)-1-(4-fluorophenyl)-1<i>H</i>-pyrazol-3-yl]carbonyl}-
<i>N</i>-(4-cyanophenyl)piperazine-1-carboxamide
;
_space_group_IT_number 14
_symmetry_cell_setting monoclinic
_symmetry_space_group_name_Hall '-P 2ybc'
_symmetry_space_group_name_H-M 'P 1 21/c 1'
_atom_sites_solution_hydrogens geom
_atom_sites_solution_primary direct
_atom_sites_solution_secondary difmap
_audit_creation_method SHELXL-97
_cell_angle_alpha 90.00
_cell_angle_beta 111.6290(10)
_cell_angle_gamma 90.00
_cell_formula_units_Z 4
_cell_length_a 9.9221(3)
_cell_length_b 21.3339(7)
_cell_length_c 12.7201(4)
_cell_measurement_reflns_used 5338
_cell_measurement_temperature 100.00(10)
_cell_measurement_theta_max 27.27
_cell_measurement_theta_min 2.44
_cell_volume 2502.97(14)
_computing_cell_refinement 'SAINT (Bruker, 2009)'
_computing_data_collection 'APEX2 (Bruker, 2009)'
_computing_data_reduction 'SAINT (Bruker, 2009)'
_computing_molecular_graphics 'SHELXTL (Sheldrick, 2008)'
_computing_publication_material
;
SHELXTL (Sheldrick, 2008) and PLATON (Spek, 2009)
;
_computing_structure_refinement 'SHELXTL (Sheldrick, 2008)'
_computing_structure_solution 'SHELXTL (Sheldrick, 2008)'
_diffrn_ambient_temperature 100.00(10)
_diffrn_measured_fraction_theta_full 0.994
_diffrn_measured_fraction_theta_max 0.994
_diffrn_measurement_device_type
;
Bruker SMART APEXII CCD area-detector diffractometer
;
_diffrn_measurement_method '\f and \w scans'
_diffrn_radiation_monochromator graphite
_diffrn_radiation_source 'fine-focus sealed tube'
_diffrn_radiation_type MoK\a
_diffrn_radiation_wavelength 0.71073
_diffrn_reflns_av_R_equivalents 0.0372
_diffrn_reflns_av_sigmaI/netI 0.0489
_diffrn_reflns_limit_h_max 11
_diffrn_reflns_limit_h_min -12
_diffrn_reflns_limit_k_max 24
_diffrn_reflns_limit_k_min -27
_diffrn_reflns_limit_l_max 16
_diffrn_reflns_limit_l_min -14
_diffrn_reflns_number 19192
_diffrn_reflns_theta_full 27.39
_diffrn_reflns_theta_max 27.39
_diffrn_reflns_theta_min 1.91
_diffrn_standards_number 0
_exptl_absorpt_coefficient_mu 0.199
_exptl_absorpt_correction_T_max 0.9848
_exptl_absorpt_correction_T_min 0.9311
_exptl_absorpt_correction_type multi-scan
_exptl_absorpt_process_details '(<i>SADABS</i>; Bruker, 2009)'
_exptl_crystal_colour colourless
_exptl_crystal_density_diffrn 1.404
_exptl_crystal_density_method 'not measured'
_exptl_crystal_description plate
_exptl_crystal_F_000 1096
_exptl_crystal_size_max 0.36
_exptl_crystal_size_mid 0.26
_exptl_crystal_size_min 0.08
_refine_diff_density_max 0.261
_refine_diff_density_min -0.347
_refine_ls_extinction_method none
_refine_ls_goodness_of_fit_ref 1.066
_refine_ls_hydrogen_treatment mixed
_refine_ls_matrix_type full
_refine_ls_number_parameters 347
_refine_ls_number_reflns 5660
_refine_ls_number_restraints 0
_refine_ls_restrained_S_all 1.066
_refine_ls_R_factor_all 0.0765
_refine_ls_R_factor_gt 0.0540
_refine_ls_shift/su_max_lt 0.001
_refine_ls_shift/su_mean 0.000
_refine_ls_structure_factor_coef Fsqd
_refine_ls_weighting_details 'calc w=1/[\s^2^(Fo^2^)+(0.0294P)^2^+2.8225P] where P=(Fo^2^+2Fc^2^)/3'
_refine_ls_weighting_scheme calc
_refine_ls_wR_factor_gt 0.1073
_refine_ls_wR_factor_ref 0.1155
_reflns_number_gt 4272
_reflns_number_total 5660
_reflns_threshold_expression I>2\s(I)
_cod_data_source_file wn2409.cif
_cod_data_source_block I
_cod_original_sg_symbol_H-M 'P 21/c'
_cod_database_code 2228088
_cod_database_fobs_code 2228088

loop_
_symmetry_equiv_pos_as_xyz
'x, y, z'
'-x, y+1/2, -z+1/2'
'-x, -y, -z'
'x, -y-1/2, z-1/2'

loop_
_atom_site_type_symbol
_atom_site_label
_atom_site_fract_x
_atom_site_fract_y
_atom_site_fract_z
_atom_site_U_iso_or_equiv
_atom_site_adp_type
_atom_site_calc_flag
_atom_site_refinement_flags
_atom_site_occupancy
_atom_site_disorder_assembly
_atom_site_disorder_group
Cl Cl1 0.47534(7) 0.60803(3) 0.78980(5) 0.03029(16) Uani d . 1 . .
F F1 0.48142(15) 0.22562(7) 0.89619(12) 0.0304(3) Uani d . 1 . .
N N1 0.81146(19) 0.34593(9) 0.69103(14) 0.0161(4) Uani d . 1 . .
N N2 0.89747(19) 0.31063(9) 0.65254(14) 0.0164(4) Uani d . 1 . .
N N3 1.04762(19) 0.34908(9) 0.44459(14) 0.0174(4) Uani d . 1 . .
N N4 1.0136(2) 0.35012(9) 0.21385(15) 0.0203(4) Uani d . 1 . .
N N5 1.1177(2) 0.35113(10) 0.07780(16) 0.0194(4) Uani d . 1 . .
N N6 1.2635(2) 0.45747(11) -0.37105(17) 0.0335(5) Uani d . 1 . .
O O1 1.14153(16) 0.28689(7) 0.59902(12) 0.0193(3) Uani d . 1 . .
O O2 0.91589(17) 0.41027(8) 0.05706(13) 0.0236(4) Uani d . 1 . .
C C1 0.7918(2) 0.29390(11) 0.85563(18) 0.0197(5) Uani d . 1 . .
H H1A 0.8905 0.2999 0.8948 0.024 Uiso calc R 1 . .
C C2 0.7083(2) 0.26399(11) 0.90742(19) 0.0220(5) Uani d . 1 . .
H H2A 0.7493 0.2503 0.9819 0.026 Uiso calc R 1 . .
C C3 0.5637(2) 0.25525(11) 0.84547(19) 0.0216(5) Uani d . 1 . .
C C4 0.4962(2) 0.27504(11) 0.73509(19) 0.0228(5) Uani d . 1 . .
H H4A 0.3978 0.2681 0.6959 0.027 Uiso calc R 1 . .
C C5 0.5800(2) 0.30562(11) 0.68465(18) 0.0203(5) Uani d . 1 . .
H H5A 0.5380 0.3200 0.6106 0.024 Uiso calc R 1 . .
C C6 0.7266(2) 0.31466(10) 0.74509(18) 0.0163(5) Uani d . 1 . .
C C7 0.7134(2) 0.45597(11) 0.79798(18) 0.0209(5) Uani d . 1 . .
H H7A 0.7593 0.4246 0.8494 0.025 Uiso calc R 1 . .
C C8 0.6372(2) 0.50256(11) 0.82822(19) 0.0227(5) Uani d . 1 . .
H H8A 0.6303 0.5021 0.8992 0.027 Uiso calc R 1 . .
C C9 0.5715(2) 0.54962(11) 0.75187(19) 0.0213(5) Uani d . 1 . .
C C10 0.5806(2) 0.55132(11) 0.64628(19) 0.0218(5) Uani d . 1 . .
H H10A 0.5365 0.5835 0.5961 0.026 Uiso calc R 1 . .
C C11 0.6562(2) 0.50443(11) 0.61567(18) 0.0194(5) Uani d . 1 . .
H H11A 0.6629 0.5054 0.5447 0.023 Uiso calc R 1 . .
C C12 0.7220(2) 0.45589(11) 0.69021(18) 0.0177(5) Uani d . 1 . .
C C13 0.8020(2) 0.40700(11) 0.65574(17) 0.0166(5) Uani d . 1 . .
C C14 0.8854(2) 0.41079(11) 0.58986(17) 0.0176(5) Uani d . 1 . .
H H14A 0.9007 0.4460 0.5526 0.021 Uiso calc R 1 . .
C C15 0.9423(2) 0.35043(11) 0.59080(17) 0.0163(5) Uani d . 1 . .
C C16 1.0502(2) 0.32613(10) 0.54447(17) 0.0157(4) Uani d . 1 . .
C C17 1.1727(2) 0.33981(11) 0.41143(18) 0.0192(5) Uani d . 1 . .
H H17A 1.2416 0.3120 0.4652 0.023 Uiso calc R 1 . .
H H17B 1.2204 0.3797 0.4134 0.023 Uiso calc R 1 . .
C C18 1.1283(2) 0.31192(11) 0.29329(17) 0.0205(5) Uani d . 1 . .
H H18A 1.2112 0.3107 0.2703 0.025 Uiso calc R 1 . .
H H18B 1.0939 0.2694 0.2934 0.025 Uiso calc R 1 . .
C C19 0.8884(2) 0.35880(11) 0.24632(18) 0.0202(5) Uani d . 1 . .
H H19A 0.8419 0.3187 0.2449 0.024 Uiso calc R 1 . .
H H19B 0.8189 0.3861 0.1921 0.024 Uiso calc R 1 . .
C C20 0.9325(2) 0.38715(11) 0.36402(17) 0.0195(5) Uani d . 1 . .
H H20A 0.9668 0.4297 0.3634 0.023 Uiso calc R 1 . .
H H20B 0.8493 0.3886 0.3867 0.023 Uiso calc R 1 . .
C C21 1.0089(2) 0.37302(11) 0.11281(18) 0.0179(5) Uani d . 1 . .
C C22 1.1497(2) 0.37577(11) -0.01271(17) 0.0185(5) Uani d . 1 . .
C C23 1.2352(3) 0.33979(11) -0.05514(19) 0.0235(5) Uani d . 1 . .
H H23A 1.2688 0.3009 -0.0230 0.028 Uiso calc R 1 . .
C C24 1.2707(3) 0.36094(12) -0.1441(2) 0.0261(5) Uani d . 1 . .
H H24A 1.3268 0.3361 -0.1722 0.031 Uiso calc R 1 . .
C C25 1.2229(2) 0.41924(11) -0.19194(18) 0.0204(5) Uani d . 1 . .
C C26 1.1417(3) 0.45604(12) -0.1474(2) 0.0255(5) Uani d . 1 . .
H H26A 1.1115 0.4956 -0.1775 0.031 Uiso calc R 1 . .
C C27 1.1050(3) 0.43481(11) -0.0591(2) 0.0247(5) Uani d . 1 . .
H H27A 1.0502 0.4600 -0.0304 0.030 Uiso calc R 1 . .
C C28 1.2494(3) 0.44038(12) -0.29033(19) 0.0242(5) Uani d . 1 . .
H H1N5 1.148(3) 0.3133(14) 0.098(2) 0.033(8) Uiso d . 1 . .

loop_
_atom_site_aniso_label
_atom_site_aniso_U_11
_atom_site_aniso_U_22
_atom_site_aniso_U_33
_atom_site_aniso_U_12
_atom_site_aniso_U_13
_atom_site_aniso_U_23
Cl1 0.0278(3) 0.0295(4) 0.0347(3) 0.0067(3) 0.0129(3) -0.0071(3)
F1 0.0281(8) 0.0372(9) 0.0311(8) -0.0038(7) 0.0170(6) 0.0075(7)
N1 0.0167(9) 0.0172(10) 0.0156(9) 0.0006(8) 0.0074(7) 0.0003(8)
N2 0.0161(9) 0.0184(10) 0.0156(9) -0.0001(8) 0.0069(7) -0.0017(8)
N3 0.0154(9) 0.0217(10) 0.0151(9) 0.0004(8) 0.0056(7) 0.0006(8)
N4 0.0192(10) 0.0268(11) 0.0163(9) 0.0060(8) 0.0081(7) 0.0040(8)
N5 0.0244(11) 0.0174(11) 0.0190(9) 0.0042(9) 0.0110(8) 0.0024(8)
N6 0.0404(13) 0.0391(14) 0.0255(11) -0.0110(11) 0.0175(10) -0.0008(10)
O1 0.0193(8) 0.0207(9) 0.0175(8) 0.0024(7) 0.0063(6) 0.0022(7)
O2 0.0264(9) 0.0278(10) 0.0190(8) 0.0088(7) 0.0111(7) 0.0068(7)
C1 0.0176(11) 0.0217(13) 0.0187(11) 0.0025(9) 0.0055(9) 0.0024(9)
C2 0.0236(12) 0.0258(14) 0.0167(11) 0.0039(10) 0.0076(9) 0.0062(10)
C3 0.0255(13) 0.0209(13) 0.0237(11) -0.0025(10) 0.0153(10) 0.0007(10)
C4 0.0152(11) 0.0278(14) 0.0241(12) -0.0018(10) 0.0058(9) -0.0017(10)
C5 0.0214(12) 0.0241(13) 0.0148(10) 0.0016(10) 0.0060(9) 0.0011(10)
C6 0.0191(11) 0.0147(11) 0.0176(10) 0.0008(9) 0.0096(9) -0.0004(9)
C7 0.0233(12) 0.0220(13) 0.0165(10) 0.0017(10) 0.0062(9) -0.0002(10)
C8 0.0253(12) 0.0255(13) 0.0190(11) -0.0005(10) 0.0102(9) -0.0040(10)
C9 0.0162(11) 0.0194(12) 0.0279(12) -0.0015(9) 0.0076(9) -0.0064(10)
C10 0.0188(12) 0.0188(13) 0.0262(12) 0.0011(10) 0.0063(9) 0.0028(10)
C11 0.0179(11) 0.0211(13) 0.0189(10) -0.0033(9) 0.0064(8) -0.0005(9)
C12 0.0167(11) 0.0170(12) 0.0198(10) -0.0033(9) 0.0073(8) -0.0043(9)
C13 0.0172(11) 0.0173(12) 0.0131(10) -0.0010(9) 0.0030(8) -0.0008(9)
C14 0.0192(11) 0.0181(12) 0.0163(10) -0.0030(9) 0.0076(9) -0.0009(9)
C15 0.0167(11) 0.0185(12) 0.0124(10) -0.0027(9) 0.0038(8) -0.0016(9)
C16 0.0160(11) 0.0164(12) 0.0139(10) -0.0046(9) 0.0045(8) -0.0041(9)
C17 0.0164(11) 0.0245(13) 0.0170(10) -0.0016(9) 0.0066(9) 0.0003(10)
C18 0.0201(12) 0.0274(13) 0.0154(10) 0.0049(10) 0.0083(9) 0.0025(10)
C19 0.0177(11) 0.0265(13) 0.0165(10) 0.0026(10) 0.0064(9) 0.0027(10)
C20 0.0192(11) 0.0226(13) 0.0176(10) 0.0035(10) 0.0080(9) 0.0020(9)
C21 0.0185(11) 0.0184(12) 0.0164(10) -0.0021(9) 0.0060(9) -0.0023(9)
C22 0.0207(12) 0.0224(13) 0.0119(10) -0.0030(10) 0.0056(8) -0.0028(9)
C23 0.0296(13) 0.0205(13) 0.0227(11) 0.0054(10) 0.0124(10) 0.0034(10)
C24 0.0289(13) 0.0304(15) 0.0233(12) 0.0052(11) 0.0146(10) -0.0003(11)
C25 0.0220(12) 0.0234(13) 0.0161(10) -0.0040(10) 0.0076(9) -0.0015(9)
C26 0.0349(14) 0.0199(13) 0.0250(12) 0.0020(11) 0.0150(10) 0.0028(10)
C27 0.0339(14) 0.0200(13) 0.0259(12) 0.0034(11) 0.0179(11) 0.0004(10)
C28 0.0252(13) 0.0265(14) 0.0203(12) -0.0063(10) 0.0077(10) -0.0034(10)

loop_
_atom_type_symbol
_atom_type_description
_atom_type_scat_dispersion_real
_atom_type_scat_dispersion_imag
_atom_type_scat_source
C C 0.0033 0.0016 'International Tables Vol C Tables 4.2.6.8 and 6.1.1.4'
H H 0.0000 0.0000 'International Tables Vol C Tables 4.2.6.8 and 6.1.1.4'
N N 0.0061 0.0033 'International Tables Vol C Tables 4.2.6.8 and 6.1.1.4'
O O 0.0106 0.0060 'International Tables Vol C Tables 4.2.6.8 and 6.1.1.4'
F F 0.0171 0.0103 'International Tables Vol C Tables 4.2.6.8 and 6.1.1.4'
Cl Cl 0.1484 0.1585 'International Tables Vol C Tables 4.2.6.8 and 6.1.1.4'

loop_
_geom_angle_atom_site_label_1
_geom_angle_atom_site_label_2
_geom_angle_atom_site_label_3
_geom_angle_site_symmetry_1
_geom_angle_site_symmetry_3
_geom_angle
_geom_angle_publ_flag
N2 N1 C13 . . 112.69(17) ?
N2 N1 C6 . . 118.25(17) ?
C13 N1 C6 . . 128.21(18) ?
C15 N2 N1 . . 104.40(17) ?
C16 N3 C17 . . 119.79(18) ?
C16 N3 C20 . . 126.63(18) ?
C17 N3 C20 . . 113.48(17) ?
C21 N4 C19 . . 119.10(18) ?
C21 N4 C18 . . 126.94(18) ?
C19 N4 C18 . . 113.76(17) ?
C21 N5 C22 . . 125.0(2) ?
C21 N5 H1N5 . . 116.6(18) ?
C22 N5 H1N5 . . 115.4(18) ?
C6 C1 C2 . . 119.4(2) ?
C6 C1 H1A . . 120.3 ?
C2 C1 H1A . . 120.3 ?
C3 C2 C1 . . 118.1(2) ?
C3 C2 H2A . . 121.0 ?
C1 C2 H2A . . 121.0 ?
F1 C3 C2 . . 118.2(2) ?
F1 C3 C4 . . 118.1(2) ?
C2 C3 C4 . . 123.7(2) ?
C3 C4 C5 . . 117.8(2) ?
C3 C4 H4A . . 121.1 ?
C5 C4 H4A . . 121.1 ?
C6 C5 C4 . . 119.7(2) ?
C6 C5 H5A . . 120.2 ?
C4 C5 H5A . . 120.2 ?
C5 C6 C1 . . 121.3(2) ?
C5 C6 N1 . . 118.75(19) ?
C1 C6 N1 . . 119.91(19) ?
C8 C7 C12 . . 120.5(2) ?
C8 C7 H7A . . 119.8 ?
C12 C7 H7A . . 119.8 ?
C9 C8 C7 . . 119.3(2) ?
C9 C8 H8A . . 120.3 ?
C7 C8 H8A . . 120.3 ?
C10 C9 C8 . . 121.4(2) ?
C10 C9 Cl1 . . 119.32(18) ?
C8 C9 Cl1 . . 119.31(18) ?
C9 C10 C11 . . 119.3(2) ?
C9 C10 H10A . . 120.3 ?
C11 C10 H10A . . 120.3 ?
C10 C11 C12 . . 120.7(2) ?
C10 C11 H11A . . 119.7 ?
C12 C11 H11A . . 119.7 ?
C11 C12 C7 . . 118.8(2) ?
C11 C12 C13 . . 119.52(19) ?
C7 C12 C13 . . 121.7(2) ?
N1 C13 C14 . . 105.71(19) ?
N1 C13 C12 . . 123.74(19) ?
C14 C13 C12 . . 130.5(2) ?
C13 C14 C15 . . 105.69(19) ?
C13 C14 H14A . . 127.2 ?
C15 C14 H14A . . 127.2 ?
N2 C15 C14 . . 111.51(18) ?
N2 C15 C16 . . 116.95(19) ?
C14 C15 C16 . . 131.30(19) ?
O1 C16 N3 . . 121.78(19) ?
O1 C16 C15 . . 119.71(18) ?
N3 C16 C15 . . 118.49(19) ?
N3 C17 C18 . . 111.66(17) ?
N3 C17 H17A . . 109.3 ?
C18 C17 H17A . . 109.3 ?
N3 C17 H17B . . 109.3 ?
C18 C17 H17B . . 109.3 ?
H17A C17 H17B . . 108.0 ?
N4 C18 C17 . . 109.47(18) ?
N4 C18 H18A . . 109.8 ?
C17 C18 H18A . . 109.8 ?
N4 C18 H18B . . 109.8 ?
C17 C18 H18B . . 109.8 ?
H18A C18 H18B . . 108.2 ?
N4 C19 C20 . . 111.31(18) ?
N4 C19 H19A . . 109.4 ?
C20 C19 H19A . . 109.4 ?
N4 C19 H19B . . 109.4 ?
C20 C19 H19B . . 109.4 ?
H19A C19 H19B . . 108.0 ?
N3 C20 C19 . . 109.55(18) ?
N3 C20 H20A . . 109.8 ?
C19 C20 H20A . . 109.8 ?
N3 C20 H20B . . 109.8 ?
C19 C20 H20B . . 109.8 ?
H20A C20 H20B . . 108.2 ?
O2 C21 N4 . . 122.4(2) ?
O2 C21 N5 . . 122.7(2) ?
N4 C21 N5 . . 114.94(19) ?
C23 C22 C27 . . 118.6(2) ?
C23 C22 N5 . . 117.7(2) ?
C27 C22 N5 . . 123.6(2) ?
C24 C23 C22 . . 121.0(2) ?
C24 C23 H23A . . 119.5 ?
C22 C23 H23A . . 119.5 ?
C23 C24 C25 . . 120.2(2) ?
C23 C24 H24A . . 119.9 ?
C25 C24 H24A . . 119.9 ?
C26 C25 C24 . . 119.0(2) ?
C26 C25 C28 . . 119.8(2) ?
C24 C25 C28 . . 121.2(2) ?
C27 C26 C25 . . 121.0(2) ?
C27 C26 H26A . . 119.5 ?
C25 C26 H26A . . 119.5 ?
C26 C27 C22 . . 120.3(2) ?
C26 C27 H27A . . 119.9 ?
C22 C27 H27A . . 119.9 ?
N6 C28 C25 . . 176.8(3) ?

loop_
_geom_bond_atom_site_label_1
_geom_bond_atom_site_label_2
_geom_bond_site_symmetry_2
_geom_bond_distance
_geom_bond_publ_flag
Cl1 C9 . 1.742(2) ?
F1 C3 . 1.367(2) ?
N1 N2 . 1.358(2) ?
N1 C13 . 1.370(3) ?
N1 C6 . 1.433(3) ?
N2 C15 . 1.339(3) ?
N3 C16 . 1.353(3) ?
N3 C17 . 1.464(3) ?
N3 C20 . 1.467(3) ?
N4 C21 . 1.360(3) ?
N4 C19 . 1.458(3) ?
N4 C18 . 1.460(3) ?
N5 C21 . 1.392(3) ?
N5 C22 . 1.404(3) ?
N5 H1N5 . 0.87(3) ?
N6 C28 . 1.146(3) ?
O1 C16 . 1.241(3) ?
O2 C21 . 1.226(3) ?
C1 C6 . 1.386(3) ?
C1 C2 . 1.389(3) ?
C1 H1A . 0.9300 ?
C2 C3 . 1.372(3) ?
C2 H2A . 0.9300 ?
C3 C4 . 1.380(3) ?
C4 C5 . 1.386(3) ?
C4 H4A . 0.9300 ?
C5 C6 . 1.386(3) ?
C5 H5A . 0.9300 ?
C7 C8 . 1.387(3) ?
C7 C12 . 1.404(3) ?
C7 H7A . 0.9300 ?
C8 C9 . 1.382(3) ?
C8 H8A . 0.9300 ?
C9 C10 . 1.379(3) ?
C10 C11 . 1.389(3) ?
C10 H10A . 0.9300 ?
C11 C12 . 1.393(3) ?
C11 H11A . 0.9300 ?
C12 C13 . 1.472(3) ?
C13 C14 . 1.380(3) ?
C14 C15 . 1.405(3) ?
C14 H14A . 0.9300 ?
C15 C16 . 1.492(3) ?
C17 C18 . 1.523(3) ?
C17 H17A . 0.9700 ?
C17 H17B . 0.9700 ?
C18 H18A . 0.9700 ?
C18 H18B . 0.9700 ?
C19 C20 . 1.522(3) ?
C19 H19A . 0.9700 ?
C19 H19B . 0.9700 ?
C20 H20A . 0.9700 ?
C20 H20B . 0.9700 ?
C22 C23 . 1.392(3) ?
C22 C27 . 1.392(3) ?
C23 C24 . 1.380(3) ?
C23 H23A . 0.9300 ?
C24 C25 . 1.389(3) ?
C24 H24A . 0.9300 ?
C25 C26 . 1.387(3) ?
C25 C28 . 1.443(3) ?
C26 C27 . 1.378(3) ?
C26 H26A . 0.9300 ?
C27 H27A . 0.9300 ?

loop_
_geom_hbond_atom_site_label_D
_geom_hbond_atom_site_label_H
_geom_hbond_atom_site_label_A
_geom_hbond_site_symmetry_A
_geom_hbond_distance_DH
_geom_hbond_distance_HA
_geom_hbond_distance_DA
_geom_hbond_angle_DHA
_geom_hbond_publ_flag
N5 H1N5 O1 4_565 0.87(3) 2.14(3) 2.958(3) 157(2) yes
C2 H2A N2 4_566 0.93 2.49 3.386(3) 161.4 yes
C4 H4A O1 1_455 0.9300 2.4200 3.310(3) 161.00 yes
C7 H7A O2 1_556 0.9300 2.5400 3.312(3) 140.00 yes

loop_
_geom_torsion_atom_site_label_1
_geom_torsion_atom_site_label_2
_geom_torsion_atom_site_label_3
_geom_torsion_atom_site_label_4
_geom_torsion_site_symmetry_1
_geom_torsion_site_symmetry_2
_geom_torsion_site_symmetry_3
_geom_torsion_site_symmetry_4
_geom_torsion
_geom_torsion_publ_flag
C13 N1 N2 C15 . . . . -0.5(2) ?
C6 N1 N2 C15 . . . . 169.86(18) ?
C6 C1 C2 C3 . . . . 1.1(3) ?
C1 C2 C3 F1 . . . . 179.8(2) ?
C1 C2 C3 C4 . . . . -0.7(4) ?
F1 C3 C4 C5 . . . . 179.3(2) ?
C2 C3 C4 C5 . . . . -0.2(4) ?
C3 C4 C5 C6 . . . . 0.7(3) ?
C4 C5 C6 C1 . . . . -0.2(3) ?
C4 C5 C6 N1 . . . . 179.5(2) ?
C2 C1 C6 C5 . . . . -0.7(3) ?
C2 C1 C6 N1 . . . . 179.6(2) ?
N2 N1 C6 C5 . . . . -102.4(2) ?
C13 N1 C6 C5 . . . . 66.2(3) ?
N2 N1 C6 C1 . . . . 77.3(3) ?
C13 N1 C6 C1 . . . . -114.1(2) ?
C12 C7 C8 C9 . . . . -1.1(3) ?
C7 C8 C9 C10 . . . . -0.2(4) ?
C7 C8 C9 Cl1 . . . . 179.84(18) ?
C8 C9 C10 C11 . . . . 0.6(3) ?
Cl1 C9 C10 C11 . . . . -179.42(17) ?
C9 C10 C11 C12 . . . . 0.3(3) ?
C10 C11 C12 C7 . . . . -1.5(3) ?
C10 C11 C12 C13 . . . . -179.7(2) ?
C8 C7 C12 C11 . . . . 1.9(3) ?
C8 C7 C12 C13 . . . . -179.9(2) ?
N2 N1 C13 C14 . . . . 0.7(2) ?
C6 N1 C13 C14 . . . . -168.42(19) ?
N2 N1 C13 C12 . . . . -176.73(18) ?
C6 N1 C13 C12 . . . . 14.1(3) ?
C11 C12 C13 N1 . . . . -148.1(2) ?
C7 C12 C13 N1 . . . . 33.7(3) ?
C11 C12 C13 C14 . . . . 35.1(3) ?
C7 C12 C13 C14 . . . . -143.0(2) ?
N1 C13 C14 C15 . . . . -0.6(2) ?
C12 C13 C14 C15 . . . . 176.6(2) ?
N1 N2 C15 C14 . . . . 0.0(2) ?
N1 N2 C15 C16 . . . . 175.01(17) ?
C13 C14 C15 N2 . . . . 0.4(2) ?
C13 C14 C15 C16 . . . . -173.7(2) ?
C17 N3 C16 O1 . . . . -14.7(3) ?
C20 N3 C16 O1 . . . . 169.2(2) ?
C17 N3 C16 C15 . . . . 163.51(19) ?
C20 N3 C16 C15 . . . . -12.6(3) ?
N2 C15 C16 O1 . . . . -33.1(3) ?
C14 C15 C16 O1 . . . . 140.7(2) ?
N2 C15 C16 N3 . . . . 148.6(2) ?
C14 C15 C16 N3 . . . . -37.6(3) ?
C16 N3 C17 C18 . . . . 128.3(2) ?
C20 N3 C17 C18 . . . . -55.1(3) ?
C21 N4 C18 C17 . . . . 130.4(2) ?
C19 N4 C18 C17 . . . . -54.9(2) ?
N3 C17 C18 N4 . . . . 53.1(2) ?
C21 N4 C19 C20 . . . . -128.6(2) ?
C18 N4 C19 C20 . . . . 56.3(3) ?
C16 N3 C20 C19 . . . . -129.4(2) ?
C17 N3 C20 C19 . . . . 54.4(2) ?
N4 C19 C20 N3 . . . . -53.7(2) ?
C19 N4 C21 O2 . . . . 13.6(3) ?
C18 N4 C21 O2 . . . . -172.0(2) ?
C19 N4 C21 N5 . . . . -166.6(2) ?
C18 N4 C21 N5 . . . . 7.9(3) ?
C22 N5 C21 O2 . . . . 11.2(3) ?
C22 N5 C21 N4 . . . . -168.7(2) ?
C21 N5 C22 C23 . . . . -164.2(2) ?
C21 N5 C22 C27 . . . . 18.1(3) ?
C27 C22 C23 C24 . . . . -2.4(4) ?
N5 C22 C23 C24 . . . . 179.8(2) ?
C22 C23 C24 C25 . . . . 0.9(4) ?
C23 C24 C25 C26 . . . . 1.2(4) ?
C23 C24 C25 C28 . . . . -175.3(2) ?
C24 C25 C26 C27 . . . . -1.8(4) ?
C28 C25 C26 C27 . . . . 174.8(2) ?
C25 C26 C27 C22 . . . . 0.2(4) ?
C23 C22 C27 C26 . . . . 1.8(3) ?
N5 C22 C27 C26 . . . . 179.4(2) ?

loop_
_cod_related_entry_id
_cod_related_entry_database
_cod_related_entry_code
1 ChemSpider 24668070
